data_4320275
loop_
_publ_author_name
'Charles S. Weinert'
'Nicholas Prokopuk'
'Stephanie M. Arendt'
'Charlotte L. Stern'
'Duward F. Shriver'

_publ_contact_author_address
;
      Department of Chemistry
      Northwestern University
      2145 Sheridan Road
      Evanston, IL 60208
;
_publ_contact_author_email ' shriver@chem.nwu.edu'
_publ_contact_author_fax ' (847) 491-7713 '
_publ_contact_author_name ' Duward F. Shriver'
_publ_contact_author_phone ' (847) 491-5655 '
_publ_section_title
;
 Preparation and Substitution Chemistry of [Bu4N]2[W6Cl8(p-OSO2C6H4CH3)6].
 A Useful Precursor for Pseudohalide, Acetate, and Organometallic
 Complexes Containing the {W6Cl8}4+ Core
;
_journal_name_full 'Inorganic Chemistry'
_journal_page_first 5162
_journal_page_last 5168
_journal_paper_doi 10.1021/ic001480y
_journal_volume 40
_journal_year 2001
_chemical_formula_sum 'C44 H90 Cl8 N2 O12 W6'
_chemical_formula_weight 2225.93
_space_group_IT_number 14
_symmetry_cell_setting monoclinic
_symmetry_Int_Tables_number 14
_symmetry_space_group_name_Hall '-P 2yn'
_symmetry_space_group_name_H-M 'P 1 21/n 1'
_cell_angle_alpha 90
_cell_angle_beta 94.220(2)
_cell_angle_gamma 90
_cell_formula_units_Z 2
_cell_length_a 10.4369(13)
_cell_length_b 14.182(2)
_cell_length_c 21.891(3)
_cell_measurement_reflns_used 0
_cell_measurement_temperature 153.2
_cell_measurement_theta_max 0.0
_cell_measurement_theta_min 0.0
_cell_volume 3231.4(8)
_computing_cell_refinement 'MSC/AFC Diffractometer Control'
_computing_data_collection 'MSC/AFC Diffractometer Control'
_computing_data_reduction 'teXsan for Windows (MSC, 1997)'
_computing_publication_material 'teXsan for Windows (MSC, 1997)'
_computing_structure_refinement 'teXsan for Windows (MSC, 1997)'
_computing_structure_solution
;

SIR92 (Altomare, et. al. 1993)

;
_diffrn_ambient_temperature 153.2
_diffrn_measurement_device 'Rigaku CCD'
_diffrn_measurement_method \w-2\q
_diffrn_orient_matrix_UB_11 0.00000
_diffrn_orient_matrix_UB_12 0.00000
_diffrn_orient_matrix_UB_13 0.00000
_diffrn_orient_matrix_UB_21 0.00000
_diffrn_orient_matrix_UB_22 0.00000
_diffrn_orient_matrix_UB_23 0.00000
_diffrn_orient_matrix_UB_31 0.00000
_diffrn_orient_matrix_UB_32 0.00000
_diffrn_orient_matrix_UB_33 0.00000
_diffrn_radiation_detector 'scintillation counter'
_diffrn_radiation_monochromator graphite
_diffrn_radiation_source 'Rigaku rotating anode'
_diffrn_radiation_type 'Mo K\a'
_diffrn_radiation_wavelength 0.7107
_diffrn_reflns_av_R_equivalents 0.05557
_diffrn_reflns_av_sigmaI/netI 0.054
_diffrn_reflns_limit_h_max 13
_diffrn_reflns_limit_h_min -13
_diffrn_reflns_limit_k_max 18
_diffrn_reflns_limit_k_min -18
_diffrn_reflns_limit_l_max 29
_diffrn_reflns_limit_l_min -28
_diffrn_reflns_number 29822
_diffrn_reflns_reduction_process 'Lp corrections applied'
_diffrn_reflns_theta_max 28.29
_diffrn_reflns_theta_min 1.43
_diffrn_standards_decay_% 0.00
_diffrn_standards_interval_count 0
_diffrn_standards_number 0
_exptl_absorpt_coefficient_mu 11.030
_exptl_absorpt_correction_type none
_exptl_crystal_colour colorless
_exptl_crystal_density_diffrn 2.287
_exptl_crystal_density_meas ?
_exptl_crystal_description 'cut needle'
_exptl_crystal_F_000 2088.00
_exptl_crystal_size_max 0.27
_exptl_crystal_size_mid 0.11
_exptl_crystal_size_min 0.07
_refine_diff_density_max 2.52
_refine_diff_density_min -1.39
_refine_ls_extinction_method none
_refine_ls_goodness_of_fit_all 1.188
_refine_ls_goodness_of_fit_ref 1.330
_refine_ls_hydrogen_treatment noref
_refine_ls_matrix_type full
_refine_ls_number_constraints 0
_refine_ls_number_parameters 325
_refine_ls_number_reflns 5601
_refine_ls_number_restraints 0
_refine_ls_R_factor_all 0.0484
_refine_ls_shift/su_max 0.0000
_refine_ls_shift/su_mean 0.0001
_refine_ls_structure_factor_coef Fsqd
_refine_ls_weighting_details 'w = 1/[\s^2^(Fo)]'
_refine_ls_weighting_scheme sigma
_refine_ls_wR_factor_all 0.0650
_reflns_number_gt 5601
_reflns_number_total 7995
_reflns_threshold_expression I>3.00\s(I)
_cod_data_source_file ic001480y_1.cif
_cod_data_source_block '_Template_texray.inf'
_cod_depositor_comments
;
The following automatic conversions were performed:

'_exptl_crystal_density_meas' value 'not measured' was changed to '?'
- the value is perceived as not measured.

Automatic conversion script
Id: cif_fix_values 3008 2015-01-20 13:52:24Z robertas 
;
_cod_original_cell_volume 3231.5(6)
_cod_original_sg_symbol_H-M 'P 21/n '
_cod_original_formula_sum 'C44 H90 Cl8 N2 O12 W6 '
_cod_database_code 4320275

loop_
_symmetry_equiv_pos_as_xyz
'   +x,   +y,   +z'
1/2-x,1/2+y,1/2-z
'   -x,   -y,   -z'
1/2+x,1/2-y,1/2+z

loop_
_atom_site_label
_atom_site_fract_x
_atom_site_fract_y
_atom_site_fract_z
_atom_site_U_iso_or_equiv
_atom_site_occupancy
_atom_site_refinement_flags
_atom_site_adp_type
_atom_site_calc_flag
_atom_site_calc_attached_atom
W(1) 0.48120(2) 0.47469(2) 0.417143(10) 0.02126(6) 1.000 . Uani d ?
W(2) 0.34097(2) 0.44710(2) 0.509052(10) 0.02090(6) 1.000 . Uani d ?
W(3) 0.57612(2) 0.38351(2) 0.513653(10) 0.02116(6) 1.000 . Uani d ?
Cl(1) 0.2571(1) 0.53781(10) 0.41676(6) 0.0244(4) 1.000 . Uani d ?
Cl(2) 0.4029(1) 0.31326(10) 0.44289(6) 0.0233(4) 1.000 . Uani d ?
Cl(3) 0.4388(2) 0.36270(10) 0.60184(6) 0.0242(4) 1.000 . Uani d ?
Cl(4) 0.7076(1) 0.41568(10) 0.42429(6) 0.0238(4) 1.000 . Uani d ?
O(1) 0.4426(4) 0.4397(3) 0.3241(2) 0.0324(13) 1.000 . Uani d ?
O(2) 0.6148(5) 0.4918(4) 0.2806(2) 0.056(2) 1.000 . Uani d ?
O(3) 0.1658(4) 0.3841(3) 0.5247(2) 0.0263(12) 1.000 . Uani d ?
O(4) 0.0935(5) 0.3491(4) 0.4297(2) 0.044(2) 1.000 . Uani d ?
O(5) 0.6574(4) 0.2483(3) 0.5201(2) 0.0317(13) 1.000 . Uani d ?
O(6) 0.7162(5) 0.2309(4) 0.6177(2) 0.051(2) 1.000 . Uani d ?
N(1) -0.0256(5) 0.3167(4) 0.2647(2) 0.027(1) 1.000 . Uani d ?
C(1) 0.5104(7) 0.4521(5) 0.2788(3) 0.031(2) 1.000 . Uani d ?
C(2) 0.4483(8) 0.4146(6) 0.2186(3) 0.047(2) 1.000 . Uani d ?
C(3) 0.0839(6) 0.3482(5) 0.4855(3) 0.030(2) 1.000 . Uani d ?
C(4) -0.0272(7) 0.2978(5) 0.5114(3) 0.040(2) 1.000 . Uani d ?
C(5) 0.7035(7) 0.2044(5) 0.5635(3) 0.038(2) 1.000 . Uani d ?
C(6) 0.7535(9) 0.1058(6) 0.5491(4) 0.055(3) 1.000 . Uani d ?
C(7) -0.0206(7) 0.3393(5) 0.1973(3) 0.032(2) 1.000 . Uani d ?
C(8) -0.1469(7) 0.3587(5) 0.1625(3) 0.037(2) 1.000 . Uani d ?
C(9) -0.1305(8) 0.3897(5) 0.0970(3) 0.043(2) 1.000 . Uani d ?
C(10) -0.2490(9) 0.3820(6) 0.0547(3) 0.057(3) 1.000 . Uani d ?
C(11) -0.1144(7) 0.2334(5) 0.2716(3) 0.035(2) 1.000 . Uani d ?
C(12) -0.1087(7) 0.1878(5) 0.3339(3) 0.036(2) 1.000 . Uani d ?
C(13) -0.2252(8) 0.1236(5) 0.3406(3) 0.044(2) 1.000 . Uani d ?
C(14) -0.3457(8) 0.1767(6) 0.3563(3) 0.051(3) 1.000 . Uani d ?
C(15) 0.1102(6) 0.2928(5) 0.2900(3) 0.030(2) 1.000 . Uani d ?
C(16) 0.1704(7) 0.2075(5) 0.2627(3) 0.039(2) 1.000 . Uani d ?
C(17) 0.2927(7) 0.1783(5) 0.3026(3) 0.042(2) 1.000 . Uani d ?
C(18) 0.2664(8) 0.1290(5) 0.3611(4) 0.048(2) 1.000 . Uani d ?
C(19) -0.0762(6) 0.3988(5) 0.2999(3) 0.030(2) 1.000 . Uani d ?
C(20) -0.0169(7) 0.4945(5) 0.2906(3) 0.031(2) 1.000 . Uani d ?
C(21) -0.0742(7) 0.5660(5) 0.3331(3) 0.034(2) 1.000 . Uani d ?
C(22) -0.0332(8) 0.6659(5) 0.3231(3) 0.041(2) 1.000 . Uani d ?
H(1) 0.3790 0.3740 0.2268 0.056 1.000 . Uiso c ?
H(2) 0.4169 0.4657 0.1940 0.056 1.000 . Uiso c ?
H(3) 0.5101 0.3803 0.1979 0.056 1.000 . Uiso c ?
H(4) -0.0192 0.3026 0.5547 0.048 1.000 . Uiso c ?
H(5) -0.1052 0.3259 0.4959 0.048 1.000 . Uiso c ?
H(6) -0.0260 0.2333 0.4998 0.048 1.000 . Uiso c ?
H(7) 0.7689 0.0717 0.5862 0.065 1.000 . Uiso c ?
H(8) 0.6908 0.0738 0.5232 0.065 1.000 . Uiso c ?
H(9) 0.8307 0.1116 0.5293 0.065 1.000 . Uiso c ?
H(10) 0.0319 0.3933 0.1940 0.038 1.000 . Uiso c ?
H(11) 0.0173 0.2869 0.1785 0.038 1.000 . Uiso c ?
H(12) -0.1977 0.3030 0.1616 0.044 1.000 . Uiso c ?
H(13) -0.1900 0.4073 0.1828 0.044 1.000 . Uiso c ?
H(14) -0.1036 0.4537 0.0978 0.051 1.000 . Uiso c ?
H(15) -0.0659 0.3516 0.0812 0.051 1.000 . Uiso c ?
H(16) -0.3220 0.3783 0.0781 0.069 1.000 . Uiso c ?
H(17) -0.2559 0.4359 0.0290 0.069 1.000 . Uiso c ?
H(18) -0.2442 0.3269 0.0305 0.069 1.000 . Uiso c ?
H(19) -0.2000 0.2547 0.2622 0.042 1.000 . Uiso c ?
H(20) -0.0938 0.1869 0.2427 0.042 1.000 . Uiso c ?
H(21) -0.0327 0.1510 0.3393 0.044 1.000 . Uiso c ?
H(22) -0.1076 0.2354 0.3643 0.044 1.000 . Uiso c ?
H(23) -0.2441 0.0912 0.3029 0.052 1.000 . Uiso c ?
H(24) -0.2040 0.0791 0.3721 0.052 1.000 . Uiso c ?
H(25) -0.3484 0.1791 0.3996 0.061 1.000 . Uiso c ?
H(26) -0.3433 0.2388 0.3404 0.061 1.000 . Uiso c ?
H(27) -0.4196 0.1448 0.3389 0.061 1.000 . Uiso c ?
H(28) 0.1632 0.3457 0.2832 0.036 1.000 . Uiso c ?
H(29) 0.1081 0.2824 0.3328 0.036 1.000 . Uiso c ?
H(30) 0.1109 0.1566 0.2609 0.046 1.000 . Uiso c ?
H(31) 0.1930 0.2219 0.2224 0.046 1.000 . Uiso c ?
H(32) 0.3418 0.1373 0.2791 0.050 1.000 . Uiso c ?
H(33) 0.3411 0.2336 0.3126 0.050 1.000 . Uiso c ?
H(34) 0.2895 0.1691 0.3948 0.058 1.000 . Uiso c ?
H(35) 0.1779 0.1138 0.3605 0.058 1.000 . Uiso c ?
H(36) 0.3160 0.0727 0.3647 0.058 1.000 . Uiso c ?
H(37) -0.1656 0.4038 0.2885 0.035 1.000 . Uiso c ?
H(38) -0.0638 0.3842 0.3422 0.035 1.000 . Uiso c ?
H(39) 0.0732 0.4911 0.2996 0.037 1.000 . Uiso c ?
H(40) -0.0347 0.5138 0.2492 0.037 1.000 . Uiso c ?
H(41) -0.1652 0.5630 0.3266 0.041 1.000 . Uiso c ?
H(42) -0.0488 0.5489 0.3741 0.041 1.000 . Uiso c ?
H(43) -0.0190 0.6964 0.3616 0.049 1.000 . Uiso c ?
H(44) 0.0440 0.6660 0.3027 0.049 1.000 . Uiso c ?
H(45) -0.0986 0.6979 0.2989 0.049 1.000 . Uiso c ?

loop_
_atom_site_aniso_label
_atom_site_aniso_U_11
_atom_site_aniso_U_22
_atom_site_aniso_U_33
_atom_site_aniso_U_12
_atom_site_aniso_U_13
_atom_site_aniso_U_23
W(1) 0.0272(1) 0.02192(13) 0.01460(12) -0.00100(10) 0.00140(10) -0.00006(9)
W(2) 0.02537(13) 0.02118(13) 0.01619(12) -0.00139(10) 0.00179(9) 0.00013(9)
W(3) 0.0268(1) 0.01934(13) 0.01726(12) 0.00021(10) 0.00141(10) 0.00087(9)
Cl(1) 0.0279(8) 0.0243(8) 0.0205(7) 0.0008(6) -0.0012(6) 0.0012(6)
Cl(2) 0.0299(8) 0.0195(7) 0.0206(7) -0.0027(6) 0.0019(6) -0.0039(6)
Cl(3) 0.0298(8) 0.0256(8) 0.0172(7) -0.0024(6) 0.0021(6) 0.0041(6)
Cl(4) 0.0281(8) 0.0245(8) 0.0193(7) 0.0006(6) 0.0049(6) -0.0015(6)
O(1) 0.037(3) 0.041(3) 0.019(2) -0.003(2) 0.000(2) -0.006(2)
O(2) 0.047(4) 0.088(5) 0.034(3) -0.019(3) 0.007(3) 0.002(3)
O(3) 0.033(3) 0.027(2) 0.019(2) -0.004(2) 0.006(2) -0.001(2)
O(4) 0.046(3) 0.059(3) 0.027(3) -0.017(3) 0.006(2) -0.003(2)
O(5) 0.028(3) 0.034(3) 0.033(3) 0.002(2) 0.003(2) -0.002(2)
O(6) 0.054(4) 0.066(4) 0.033(3) 0.002(3) 0.002(3) 0.007(3)
N(1) 0.035(3) 0.025(3) 0.020(3) -0.001(2) 0.008(2) -0.000(2)
C(1) 0.038(4) 0.029(4) 0.026(3) 0.001(3) -0.004(3) 0.002(3)
C(2) 0.069(6) 0.047(5) 0.024(4) -0.006(4) 0.002(4) -0.000(3)
C(3) 0.029(4) 0.041(4) 0.022(3) 0.007(3) 0.005(3) 0.004(3)
C(4) 0.036(4) 0.050(5) 0.034(4) -0.007(4) 0.002(3) 0.002(3)
C(5) 0.049(5) 0.037(4) 0.028(4) -0.012(4) 0.015(3) -0.008(3)
C(6) 0.063(6) 0.041(5) 0.062(5) 0.007(4) 0.007(5) 0.012(4)
C(7) 0.042(4) 0.031(4) 0.023(3) 0.001(3) 0.006(3) -0.001(3)
C(8) 0.056(5) 0.028(4) 0.026(4) 0.008(3) -0.001(3) -0.003(3)
C(9) 0.063(5) 0.035(4) 0.030(4) 0.003(4) 0.001(4) 0.002(3)
C(10) 0.077(6) 0.059(6) 0.034(4) 0.011(5) -0.013(4) 0.000(4)
C(11) 0.043(4) 0.030(4) 0.031(4) -0.008(3) 0.003(3) -0.003(3)
C(12) 0.044(4) 0.033(4) 0.031(4) -0.002(3) 0.004(3) 0.007(3)
C(13) 0.055(5) 0.034(4) 0.042(4) -0.014(4) 0.007(4) 0.000(3)
C(14) 0.062(6) 0.050(5) 0.042(4) -0.011(4) 0.013(4) -0.006(4)
C(15) 0.037(4) 0.032(4) 0.023(3) -0.004(3) 0.004(3) -0.002(3)
C(16) 0.045(4) 0.045(5) 0.027(4) 0.004(4) 0.004(3) -0.001(3)
C(17) 0.050(5) 0.044(4) 0.030(4) 0.013(4) 0.001(3) -0.004(3)
C(18) 0.054(5) 0.034(4) 0.055(5) -0.007(4) -0.011(4) 0.007(4)
C(19) 0.034(4) 0.036(4) 0.020(3) -0.001(3) 0.007(3) -0.006(3)
C(20) 0.043(4) 0.028(4) 0.021(3) -0.000(3) 0.004(3) -0.002(3)
C(21) 0.043(4) 0.034(4) 0.025(3) -0.002(3) 0.002(3) -0.006(3)
C(22) 0.058(5) 0.034(4) 0.031(4) 0.008(4) 0.003(3) -0.009(3)

loop_
_atom_type_symbol
_atom_type_oxidation_number
_atom_type_number_in_cell
_atom_type_scat_dispersion_real
_atom_type_scat_dispersion_imag
_atom_type_scat_source
C 0 88 0.002 0.002
;International Tables for Crystallography

(1992, Vol. C, Table 6.1.1.2)

;
H 0 180 0.000 0.000
;International Tables for Crystallography

(1992, Vol. C, Table 6.1.1.2)

;
Cl 0 16 0.132 0.159
;International Tables for Crystallography

(1992, Vol. C, Tables 4.2.6.8 and 6.1.1.1)

;
N 0 4 0.004 0.003
;International Tables for Crystallography

(1992, Vol. C, Table 6.1.1.2)

;
O 0 24 0.008 0.006
;International Tables for Crystallography

(1992, Vol. C, Table 6.1.1.2)

;
W 0 12 -1.421 6.872
;International Tables for Crystallography

(1992, Vol. C, Table 6.1.1.2)

;

loop_
_geom_angle_atom_site_label_1
_geom_angle_atom_site_label_2
_geom_angle_atom_site_label_3
_geom_angle
_geom_angle_site_symmetry_1
_geom_angle_site_symmetry_2
_geom_angle_site_symmetry_3
_geom_angle_publ_flag
W2 W1 W2 90.00(2) . . . ?
W2 W1 W3 60.093(13) . . . ?
W2 W1 W3 60.119(12) . . . ?
W2 W1 CL1 58.54(4) . . . ?
W2 W1 CL2 58.57(4) . . . ?
W2 W1 CL3 118.74(4) . . . ?
W2 W1 CL4 118.94(4) . . . ?
W2 W1 O1 129.3(1) . . . ?
W2 W1 W3 60.014(12) 3_666 3_666 3_666 ?
W2 W1 W3 59.868(12) 3_666 3_666 3_666 ?
W2 W1 CL1 118.06(4) 3_666 3_666 3_666 ?
W2 W1 CL2 118.44(4) 3_666 3_666 3_666 ?
W2 W1 CL3 58.72(4) 3_666 3_666 3_666 ?
W2 W1 CL4 58.62(4) 3_666 3_666 3_666 ?
W2 W1 O1 140.7(1) 3_666 3_666 3_666 ?
W3 W1 W3 90.09(2) . . . ?
W3 W1 CL1 118.61(4) . . . ?
W3 W1 CL2 58.44(4) . . . ?
W3 W1 CL3 118.72(4) . . . ?
W3 W1 CL4 58.86(4) . . . ?
W3 W1 O1 134.4(1) . . . ?
W3 W1 CL1 58.20(4) 3_666 3_666 3_666 ?
W3 W1 CL2 118.67(4) 3_666 3_666 3_666 ?
W3 W1 CL3 58.63(4) 3_666 3_666 3_666 ?
W3 W1 CL4 118.48(4) 3_666 3_666 3_666 ?
W3 W1 O1 134.9(1) 3_666 3_666 3_666 ?
CL1 W1 CL2 90.43(6) . . . ?
CL1 W1 CL3 89.58(6) . . . ?
CL1 W1 CL4 176.35(5) . . . ?
CL1 W1 O1 88.2(2) . . . ?
CL2 W1 CL3 176.61(5) . . . ?
CL2 W1 CL4 90.14(6) . . . ?
CL2 W1 O1 87.7(2) . . . ?
CL3 W1 CL4 89.64(6) 3_666 3_666 3_666 ?
CL3 W1 O1 95.7(2) 3_666 3_666 3_666 ?
CL4 W1 O1 95.4(2) . . . ?
W1 W2 W1 90.00(2) . . . ?
W1 W2 W3 60.071(12) . . . ?
W1 W2 W3 60.149(11) . . . ?
W1 W2 CL1 58.74(4) . . . ?
W1 W2 CL2 58.83(4) . . . ?
W1 W2 CL3 118.60(4) . . . ?
W1 W2 CL4 118.87(4) . . . ?
W1 W2 O3 137.81(12) . . . ?
W1 W2 W3 60.027(13) 3_666 3_666 3_666 ?
W1 W2 W3 59.864(12) 3_666 3_666 3_666 ?
W1 W2 CL1 118.13(4) 3_666 3_666 3_666 ?
W1 W2 CL2 118.53(4) 3_666 3_666 3_666 ?
W1 W2 CL3 58.28(4) 3_666 3_666 3_666 ?
W1 W2 CL4 58.41(4) 3_666 3_666 3_666 ?
W1 W2 O3 132.11(12) 3_666 3_666 3_666 ?
W3 W2 W3 90.09(1) . . . ?
W3 W2 CL1 118.79(4) . . . ?
W3 W2 CL2 58.51(4) . . . ?
W3 W2 CL3 58.55(4) . . . ?
W3 W2 CL4 118.43(4) . . . ?
W3 W2 O3 132.74(13) . . . ?
W3 W2 CL1 58.27(4) 3_666 3_666 3_666 ?
W3 W2 CL2 118.96(4) 3_666 3_666 3_666 ?
W3 W2 CL3 118.14(4) 3_666 3_666 3_666 ?
W3 W2 CL4 58.74(4) 3_666 3_666 3_666 ?
W3 W2 O3 137.01(13) 3_666 3_666 3_666 ?
CL1 W2 CL2 90.72(6) . . . ?
CL1 W2 CL3 176.09(6) . . . ?
CL1 W2 CL4 89.83(6) . . . ?
CL1 W2 O3 95.43(13) . . . ?
CL2 W2 CL3 89.98(6) . . . ?
CL2 W2 CL4 176.65(6) . . . ?
CL2 W2 O3 92.13(13) . . . ?
CL3 W2 CL4 89.25(6) . . . ?
CL3 W2 O3 88.39(13) . . . ?
CL4 W2 O3 91.11(13) 3_666 3_666 3_666 ?
W1 W3 W1 89.91(2) . . . ?
W1 W3 W2 59.835(11) . . . ?
W1 W3 W2 60.122(12) . . . ?
W1 W3 CL1 118.67(4) . . . ?
W1 W3 CL2 58.77(4) . . . ?
W1 W3 CL3 118.53(4) . . . ?
W1 W3 CL4 58.43(4) . . . ?
W1 W3 O5 129.4(1) . . . ?
W1 W3 W2 60.105(11) 3_666 3_666 3_666 ?
W1 W3 W2 59.732(13) 3_666 3_666 3_666 ?
W1 W3 CL1 58.68(4) 3_666 3_666 3_666 ?
W1 W3 CL2 118.68(4) 3_666 3_666 3_666 ?
W1 W3 CL3 58.36(4) 3_666 3_666 3_666 ?
W1 W3 CL4 118.24(4) 3_666 3_666 3_666 ?
W1 W3 O5 140.7(1) 3_666 3_666 3_666 ?
W2 W3 W2 89.91(1) . . . ?
W2 W3 CL1 118.78(4) . . . ?
W2 W3 CL2 58.58(4) . . . ?
W2 W3 CL3 58.71(4) . . . ?
W2 W3 CL4 118.25(4) . . . ?
W2 W3 O5 133.9(1) . . . ?
W2 W3 CL1 58.55(4) 3_666 3_666 3_666 ?
W2 W3 CL2 118.88(4) 3_666 3_666 3_666 ?
W2 W3 CL3 118.09(4) 3_666 3_666 3_666 ?
W2 W3 CL4 58.52(4) 3_666 3_666 3_666 ?
W2 W3 O5 135.7(1) 3_666 3_666 3_666 ?
CL1 W3 CL2 176.81(6) 3_666 3_666 3_666 ?
CL1 W3 CL3 89.71(6) 3_666 3_666 3_666 ?
CL1 W3 CL4 89.87(6) 3_666 3_666 3_666 ?
CL1 W3 O5 96.2(1) 3_666 3_666 3_666 ?
CL2 W3 CL3 90.12(6) . . . ?
CL2 W3 CL4 90.08(6) . . . ?
CL2 W3 O5 87.0(1) . . . ?
CL3 W3 CL4 176.05(6) . . . ?
CL3 W3 O5 95.3(1) . . . ?
CL4 W3 O5 88.6(1) . . . ?
W1 CL1 W2 62.72(4) . . . ?
W1 CL1 W3 63.12(4) . . . ?
W2 CL1 W3 63.17(4) . . . ?
W1 CL2 W2 62.60(4) . . . ?
W1 CL2 W3 62.80(4) . . . ?
W2 CL2 W3 62.91(4) . . . ?
W1 CL3 W2 63.00(4) 3_666 3_666 3_666 ?
W1 CL3 W3 63.01(4) 3_666 3_666 3_666 ?
W2 CL3 W3 62.74(4) . . . ?
W1 CL4 W2 62.98(4) . . . ?
W1 CL4 W3 62.72(4) . . . ?
W2 CL4 W3 62.74(4) 3_666 3_666 3_666 ?
W1 O1 C1 130.0(5) . . . ?
W2 O3 C3 127.8(4) . . . ?
W3 O5 C5 131.3(5) . . . ?
C7 N1 C11 109.0(6) . . . ?
C7 N1 C15 107.7(5) . . . ?
C7 N1 C19 111.8(6) . . . ?
C11 N1 C15 110.5(6) . . . ?
C11 N1 C19 108.1(5) . . . ?
C15 N1 C19 109.7(5) . . . ?
O1 C1 O2 125.7(7) . . . ?
O1 C1 C2 113.6(7) . . . ?
O2 C1 C2 120.6(7) . . . ?
C1 C2 H1 109.2 . . . no
C1 C2 H2 109.5 . . . no
C1 C2 H3 109.4 . . . no
H1 C2 H2 109.6 . . . no
H1 C2 H3 109.5 . . . no
H2 C2 H3 109.8 . . . no
O3 C3 O4 124.4(7) . . . ?
O3 C3 C4 115.6(6) . . . ?
O4 C3 C4 119.9(7) . . . ?
C3 C4 H4 109.2 . . . no
C3 C4 H5 109.3 . . . no
C3 C4 H6 109.3 . . . no
H4 C4 H5 109.7 . . . no
H4 C4 H6 109.6 . . . no
H5 C4 H6 109.8 . . . no
O5 C5 O6 127.3(8) . . . ?
O5 C5 C6 115.4(7) . . . ?
O6 C5 C6 117.3(8) . . . ?
C5 C6 H7 109.0 . . . no
C5 C6 H8 109.2 . . . no
C5 C6 H9 109.3 . . . no
H7 C6 H8 109.6 . . . no
H7 C6 H9 109.8 . . . no
H8 C6 H9 109.9 . . . no
N1 C7 C8 116.3(6) . . . ?
N1 C7 H10 107.8 . . . no
N1 C7 H11 107.6 . . . no
C8 C7 H10 107.8 . . . no
C8 C7 H11 107.6 . . . no
H10 C7 H11 109.7 . . . no
C7 C8 C9 112.1(7) . . . ?
C7 C8 H12 109.0 . . . no
C7 C8 H13 108.9 . . . no
C9 C8 H12 108.8 . . . no
C9 C8 H13 108.7 . . . no
H12 C8 H13 109.2 . . . no
C8 C9 C10 114.7(8) . . . ?
C8 C9 H14 108.2 . . . no
C8 C9 H15 108.2 . . . no
C10 C9 H14 108.1 . . . no
C10 C9 H15 108.0 . . . no
H14 C9 H15 109.5 . . . no
C9 C10 H16 109.3 . . . no
C9 C10 H17 109.4 . . . no
C9 C10 H18 109.4 . . . no
H16 C10 H17 109.5 . . . no
H16 C10 H18 109.5 . . . no
H17 C10 H18 109.7 . . . no
N1 C11 C12 116.1(6) . . . ?
N1 C11 H19 107.6 . . . no
N1 C11 H20 107.8 . . . no
C12 C11 H19 107.8 . . . no
C12 C11 H20 107.9 . . . no
H19 C11 H20 109.4 . . . no
C11 C12 C13 111.3(7) . . . ?
C11 C12 H21 109.0 . . . no
C11 C12 H22 109.1 . . . no
C13 C12 H21 108.8 . . . no
C13 C12 H22 108.9 . . . no
H21 C12 H22 109.6 . . . no
C12 C13 C14 113.6(7) . . . ?
C12 C13 H23 108.5 . . . no
C12 C13 H24 108.7 . . . no
C14 C13 H23 108.1 . . . no
C14 C13 H24 108.5 . . . no
H23 C13 H24 109.4 . . . no
C13 C14 H25 109.1 . . . no
C13 C14 H26 109.4 . . . no
C13 C14 H27 109.5 . . . no
H25 C14 H26 109.5 . . . no
H25 C14 H27 109.5 . . . no
H26 C14 H27 109.8 . . . no
N1 C15 C16 116.0(6) . . . ?
N1 C15 H28 107.7 . . . no
N1 C15 H29 107.7 . . . no
C16 C15 H28 107.9 . . . no
C16 C15 H29 107.9 . . . no
H28 C15 H29 109.5 . . . no
C15 C16 C17 109.9(6) . . . ?
C15 C16 H30 109.6 . . . no
C15 C16 H31 109.5 . . . no
C17 C16 H30 109.2 . . . no
C17 C16 H31 109.2 . . . no
H30 C16 H31 109.4 . . . no
C16 C17 C18 114.2(7) . . . ?
C16 C17 H32 108.2 . . . no
C16 C17 H33 108.2 . . . no
C18 C17 H32 108.4 . . . no
C18 C17 H33 108.4 . . . no
H32 C17 H33 109.4 . . . no
C17 C18 H34 109.3 . . . no
C17 C18 H35 109.4 . . . no
C17 C18 H36 109.2 . . . no
H34 C18 H35 109.8 . . . no
H34 C18 H36 109.5 . . . no
H35 C18 H36 109.6 . . . no
N1 C19 C20 117.5(6) . . . ?
N1 C19 H37 107.3 . . . no
N1 C19 H38 107.6 . . . no
C20 C19 H37 107.4 . . . no
C20 C19 H38 107.4 . . . no
H37 C19 H38 109.5 . . . no
C19 C20 C21 109.4(6) . . . ?
C19 C20 H39 109.5 . . . no
C19 C20 H40 109.5 . . . no
C21 C20 H39 109.5 . . . no
C21 C20 H40 109.4 . . . no
H39 C20 H40 109.5 . . . no
C20 C21 C22 114.2(6) . . . ?
C20 C21 H41 108.2 . . . no
C20 C21 H42 108.2 . . . no
C22 C21 H41 108.2 . . . no
C22 C21 H42 108.4 . . . no
H41 C21 H42 109.6 . . . no
C21 C22 H43 109.1 . . . no
C21 C22 H44 109.3 . . . no
C21 C22 H45 109.4 . . . no
H43 C22 H44 109.5 . . . no
H43 C22 H45 109.7 . . . no
H44 C22 H45 109.8 . . . no

loop_
_geom_bond_atom_site_label_1
_geom_bond_atom_site_label_2
_geom_bond_distance
_geom_bond_site_symmetry_1
_geom_bond_site_symmetry_2
_geom_bond_publ_flag
W1 W2 2.6031(4) . . ?
W1 W2 2.6161(4) . . ?
W1 W3 2.6093(4) . . ?
W1 W3 2.6140(4) . . ?
W1 CL1 2.504(2) . . ?
W1 CL2 2.509(2) . . ?
W1 CL3 2.497(2) . . ?
W1 CL4 2.501(2) . . ?
W1 O1 2.106(5) . . ?
W2 W3 2.6098(5) . . ?
W2 W3 2.6132(5) . . ?
W2 CL1 2.498(2) . . ?
W2 CL2 2.502(2) . . ?
W2 CL3 2.509(2) . . ?
W2 CL4 2.507(2) . . ?
W2 O3 2.086(5) . . ?
W3 CL1 2.491(2) . . ?
W3 CL2 2.500(2) . . ?
W3 CL3 2.505(2) . . ?
W3 CL4 2.513(2) . . ?
W3 O5 2.098(5) . . ?
O1 C1 1.272(8) . . ?
O2 C1 1.224(9) . . ?
O3 C3 1.274(8) . . ?
O4 C3 1.232(8) . . ?
O5 C5 1.207(9) . . ?
O6 C5 1.241(9) . . ?
N1 C7 1.515(8) . . ?
N1 C11 1.516(9) . . ?
N1 C15 1.522(9) . . ?
N1 C19 1.512(9) . . ?
C1 C2 1.522(10) . . ?
C2 H1 0.95 . . no
C2 H2 0.95 . . no
C2 H3 0.95 . . no
C3 C4 1.507(10) . . ?
C4 H4 0.95 . . no
C4 H5 0.95 . . no
C4 H6 0.95 . . no
C5 C6 1.534(12) . . ?
C6 H7 0.95 . . no
C6 H8 0.95 . . no
C6 H9 0.95 . . no
C7 C8 1.498(11) . . ?
C7 H10 0.95 . . no
C7 H11 0.95 . . no
C8 C9 1.521(10) . . ?
C8 H12 0.95 . . no
C8 H13 0.95 . . no
C9 C10 1.493(12) . . ?
C9 H14 0.95 . . no
C9 H15 0.95 . . no
C10 H16 0.95 . . no
C10 H17 0.95 . . no
C10 H18 0.95 . . no
C11 C12 1.507(10) . . ?
C11 H19 0.95 . . no
C11 H20 0.95 . . no
C12 C13 1.534(11) . . ?
C12 H21 0.95 . . no
C12 H22 0.95 . . no
C13 C14 1.526(13) . . ?
C13 H23 0.95 . . no
C13 H24 0.95 . . no
C14 H25 0.95 . . no
C14 H26 0.95 . . no
C14 H27 0.95 . . no
C15 C16 1.508(10) . . ?
C15 H28 0.95 . . no
C15 H29 0.95 . . no
C16 C17 1.549(11) . . ?
C16 H30 0.95 . . no
C16 H31 0.95 . . no
C17 C18 1.503(11) . . ?
C17 H32 0.95 . . no
C17 H33 0.95 . . no
C18 H34 0.95 . . no
C18 H35 0.95 . . no
C18 H36 0.95 . . no
C19 C20 1.512(10) . . ?
C19 H37 0.95 . . no
C19 H38 0.95 . . no
C20 C21 1.527(10) . . ?
C20 H39 0.95 . . no
C20 H40 0.95 . . no
C21 C22 1.501(11) . . ?
C21 H41 0.95 . . no
C21 H42 0.95 . . no
C22 H43 0.95 . . no
C22 H44 0.95 . . no
C22 H45 0.95 . . no

loop_
_geom_contact_atom_site_label_1
_geom_contact_atom_site_label_2
_geom_contact_distance
_geom_contact_site_symmetry_1
_geom_contact_site_symmetry_2
_geom_contact_publ_flag
CL2 H34 2.5503 . . no
CL3 H11 2.7902 . 4 no
CL4 H5 2.7272 . 1_655 no
O2 H37 2.6037 . 1_655 no
O2 H41 2.6402 . 1_655 no
O2 H23 2.7409 . 2 no
O2 H20 2.8193 . 2 no
O2 C19 3.481(10) . 1_655 no
O2 C13 3.509(10) . 2 no
O2 C21 3.523(10) . 1_655 no
O3 H42 2.7754 . 3_566 no
O3 C21 3.398(9) . 3_566 no
O4 H29 2.3387 . . no
O4 H38 2.4789 . . no
O4 H22 2.9347 . . no
O4 C15 3.178(8) . . no
O4 C19 3.311(9) . . no
O5 H5 2.7967 . 1_655 no
O5 H25 2.8103 . 1_655 no
O5 C4 3.385(9) . 1_655 no
O6 H31 2.4176 . 4 no
O6 H11 2.5591 . 4 no
O6 C7 3.282(9) . 4 no
O6 C16 3.360(9) . 4 no
C4 H43 2.7882 . 3_566 no
C4 C5 3.381(11) . 1_455 no
C5 H15 2.9731 . 4 no
C6 H17 2.9559 . 2_545 no
C17 H44 2.9707 . 2_545 no
C22 H4 2.7275 . 3_566 no
H1 H28 2.6772 . . no
H2 H35 2.5766 . 2 no
H4 H43 1.8451 . 3_566 no
H4 H42 2.6841 . 3_566 no
H6 H9 2.4040 . 1_455 no
H7 H36 2.5045 . 3_656 no
H8 H17 2.3897 . 2_545 no
H19 H45 2.5386 . 2_445 no
H27 H40 2.6964 . 2_445 no
H32 H44 2.2600 . 2_545 no

loop_
_geom_torsion_atom_site_label_1
_geom_torsion_atom_site_label_2
_geom_torsion_atom_site_label_3
_geom_torsion_atom_site_label_4
_geom_torsion_site_symmetry_1
_geom_torsion_site_symmetry_2
_geom_torsion_site_symmetry_3
_geom_torsion_site_symmetry_4
_geom_torsion
_geom_torsion_publ_flag
W1 W2 W1 W2 . . . . 0.00000(10) no
W1 W2 W1 W3 . . . . -54.831(11) no
W1 W2 W1 W3 . . . . 54.859(11) no
W1 W2 W1 CL1 . . . . -53.74(4) no
W1 W2 W1 CL2 . . . . 53.62(4) no
W1 W2 W1 CL3 . . . . -124.24(5) no
W1 W2 W1 CL4 . . . . 124.53(5) no
W1 W2 W1 O1 . . . . 179.7(2) no
W1 W2 W3 W2 . . . . 54.883(10) no
W1 W2 W3 CL1 . . . . 108.29(5) no
W1 W2 W3 CL2 . . . . -69.65(5) no
W1 W2 W3 CL3 . . . . 178.38(5) no
W1 W2 W3 CL4 . . . . 1.30(5) no
W1 W2 W3 O5 . . . . -117.4(2) no
W1 W2 W3 W2 . . . . -54.819(11) no
W1 W2 W3 CL1 . . . . 69.60(5) no
W1 W2 W3 CL2 . . . . -108.22(5) no
W1 W2 W3 CL3 . . . . -0.94(5) no
W1 W2 W3 CL4 . . . . -178.60(5) no
W1 W2 W3 O5 . . . . 133.2(2) no
W1 W2 CL1 W3 . . . . -71.98(3) no
W1 W2 CL2 W3 . . . . 71.74(3) no
W1 W2 CL3 W3 . . . . -1.60(5) no
W1 W2 CL4 W3 . . . . 1.39(5) no
W1 W2 O3 C3 . . . . -4.9(7) no
W1 W2 W1 W2 . . . . 0.0000 no
W1 W2 W1 W3 . . . . 54.626(10) no
W1 W2 W1 W3 . . . . -54.794(12) no
W1 W2 W1 CL1 . . . . 123.47(5) no
W1 W2 W1 CL2 . . . . -123.93(5) no
W1 W2 W1 CL3 . . . . 53.68(5) no
W1 W2 W1 CL4 . . . . -53.48(5) no
W1 W2 W1 O1 . . . . -179.8(2) no
W1 W2 W3 W2 . . . . -54.648(11) no
W1 W2 W3 CL1 . . . . -179.07(5) no
W1 W2 W3 CL2 . . . . -1.25(5) no
W1 W2 W3 CL3 . . . . -108.53(5) no
W1 W2 W3 CL4 . . . . 69.13(5) no
W1 W2 W3 O5 . . . . 117.4(2) no
W1 W2 W3 W2 . . . . 54.515(12) no
W1 W2 W3 CL1 . . . . 1.11(5) no
W1 W2 W3 CL2 . . . . 179.05(5) no
W1 W2 W3 CL3 . . . . -68.98(5) no
W1 W2 W3 CL4 . . . . 108.10(5) no
W1 W2 W3 O5 . . . . -133.2(2) no
W1 W2 CL1 W3 . . . . 0.91(5) no
W1 W2 CL2 W3 . . . . -0.94(5) no
W1 W2 CL3 W3 . . . . 71.91(3) no
W1 W2 CL4 W3 . . . . -71.57(3) no
W1 W2 O3 C3 . . . . -179.3(5) no
W1 W3 W1 W2 . . . . 54.638(10) no
W1 W3 W1 W2 . . . . -54.837(12) no
W1 W3 W1 W3 . . . . 0.0000 no
W1 W3 W1 CL1 . . . . -124.23(5) no
W1 W3 W1 CL2 . . . . -53.43(5) no
W1 W3 W1 CL3 . . . . 124.19(5) no
W1 W3 W1 CL4 . . . . 54.01(4) no
W1 W3 W1 O1 . . . . -172.2(2) no
W1 W3 W2 W3 . . . . -54.883(10) no
W1 W3 W2 CL1 . . . . -1.69(5) no
W1 W3 W2 CL2 . . . . 69.65(5) no
W1 W3 W2 CL3 . . . . -178.38(5) no
W1 W3 W2 CL4 . . . . -108.78(5) no
W1 W3 W2 O3 . . . . 129.2(2) no
W1 W3 W2 W3 . . . . 54.648(11) no
W1 W3 W2 CL1 . . . . 179.07(5) no
W1 W3 W2 CL2 . . . . 108.06(5) no
W1 W3 W2 CL3 . . . . 0.87(5) no
W1 W3 W2 CL4 . . . . -69.13(5) no
W1 W3 W2 O3 . . . . -120.9(2) no
W1 W3 CL1 W2 . . . . -0.92(5) no
W1 W3 CL2 W2 . . . . -71.45(3) no
W1 W3 CL3 W2 . . . . 1.60(5) no
W1 W3 CL4 W2 . . . . 71.98(3) no
W1 W3 O5 C5 . . . . 179.0(6) no
W1 W3 W1 W2 . . . . -54.519(12) no
W1 W3 W1 W2 . . . . 54.858(10) no
W1 W3 W1 W3 . . . . 0.0000 no
W1 W3 W1 CL1 . . . . 53.17(5) no
W1 W3 W1 CL2 . . . . 124.20(5) no
W1 W3 W1 CL3 . . . . -53.65(5) no
W1 W3 W1 CL4 . . . . -123.80(5) no
W1 W3 W1 O1 . . . . 172.2(2) no
W1 W3 W2 W3 . . . . 54.819(11) no
W1 W3 W2 CL1 . . . . -69.60(5) no
W1 W3 W2 CL2 . . . . 1.41(5) no
W1 W3 W2 CL3 . . . . 108.60(5) no
W1 W3 W2 CL4 . . . . 178.60(5) no
W1 W3 W2 O3 . . . . -129.6(2) no
W1 W3 W2 W3 . . . . -54.515(12) no
W1 W3 W2 CL1 . . . . -107.70(5) no
W1 W3 W2 CL2 . . . . -179.05(5) no
W1 W3 W2 CL3 . . . . 68.98(5) no
W1 W3 W2 CL4 . . . . -0.62(4) no
W1 W3 W2 O3 . . . . 121.4(2) no
W1 W3 CL1 W2 . . . . 71.37(3) no
W1 W3 CL2 W2 . . . . 0.94(5) no
W1 W3 CL3 W2 . . . . -71.90(3) no
W1 W3 CL4 W2 . . . . -1.37(5) no
W1 W3 O5 C5 . . . . 2.7(8) no
W1 CL1 W2 W3 . . . . 1.72(5) no
W1 CL1 W2 W3 . . . . 71.98(3) no
W1 CL1 W2 CL2 . . . . -52.19(5) no
W1 CL1 W2 CL3 . . . . 48.1(8) no
W1 CL1 W2 CL4 . . . . 124.51(5) no
W1 CL1 W2 O3 . . . . -144.39(13) no
W1 CL1 W3 W2 . . . . -71.37(3) no
W1 CL1 W3 W2 . . . . -1.12(5) no
W1 CL1 W3 CL2 . . . . -34.6(10) no
W1 CL1 W3 CL3 . . . . 52.34(5) no
W1 CL1 W3 CL4 . . . . -123.73(5) no
W1 CL1 W3 O5 . . . . 147.7(1) no
W1 CL2 W2 W3 . . . . -71.74(3) no
W1 CL2 W2 W3 . . . . -1.43(5) no
W1 CL2 W2 CL1 . . . . 52.12(5) no
W1 CL2 W2 CL3 . . . . -124.04(5) no
W1 CL2 W2 CL4 . . . . -47.3(9) no
W1 CL2 W2 O3 . . . . 147.57(13) no
W1 CL2 W3 W2 . . . . 71.45(3) no
W1 CL2 W3 W2 . . . . 1.27(5) no
W1 CL2 W3 CL1 . . . . 37.0(10) no
W1 CL2 W3 CL3 . . . . 123.87(5) no
W1 CL2 W3 CL4 . . . . -52.18(5) no
W1 CL2 W3 O5 . . . . -140.8(1) no
W1 CL3 W2 W3 . . . . -0.88(5) no
W1 CL3 W2 W3 . . . . -71.91(3) no
W1 CL3 W2 CL1 . . . . -23.9(8) no
W1 CL3 W2 CL2 . . . . -124.18(5) no
W1 CL3 W2 CL4 . . . . 52.57(5) no
W1 CL3 W2 O3 . . . . 143.70(13) no
W1 CL3 W3 W2 . . . . 0.95(5) no
W1 CL3 W3 W2 . . . . 71.90(3) no
W1 CL3 W3 CL1 . . . . -52.60(5) no
W1 CL3 W3 CL2 . . . . 124.22(5) no
W1 CL3 W3 CL4 . . . . 31.3(8) no
W1 CL3 W3 O5 . . . . -148.8(1) no
W1 CL4 W2 W3 . . . . 71.57(3) no
W1 CL4 W2 W3 . . . . 0.63(5) no
W1 CL4 W2 CL1 . . . . 123.73(5) no
W1 CL4 W2 CL2 . . . . 24.3(9) no
W1 CL4 W2 CL3 . . . . -52.47(5) no
W1 CL4 W2 O3 . . . . -140.84(13) no
W1 CL4 W3 W2 . . . . -1.32(5) no
W1 CL4 W3 W2 . . . . -71.98(3) no
W1 CL4 W3 CL1 . . . . -124.36(5) no
W1 CL4 W3 CL2 . . . . 52.45(5) no
W1 CL4 W3 CL3 . . . . -40.5(8) no
W1 CL4 W3 O5 . . . . 139.4(1) no
W1 O1 C1 O2 . . . . -2.7(12) no
W1 O1 C1 C2 . . . . 178.8(5) no
W2 W1 W2 W1 . . . . 0.0000 no
W2 W1 W2 W3 . . . . 54.859(11) no
W2 W1 W2 W3 . . . . -54.831(11) no
W2 W1 W2 CL1 . . . . 53.96(5) no
W2 W1 W2 CL2 . . . . -53.91(4) no
W2 W1 W2 CL3 . . . . -124.24(5) no
W2 W1 W2 CL4 . . . . 124.53(5) no
W2 W1 W2 O3 . . . . -177.2(2) no
W2 W1 W3 CL1 . . . . -108.47(5) no
W2 W1 W3 CL2 . . . . 69.34(5) no
W2 W1 W3 CL3 . . . . -1.58(5) no
W2 W1 W3 CL4 . . . . -178.66(5) no
W2 W1 W3 O5 . . . . 124.1(2) no
W2 W1 W3 CL1 . . . . -69.39(5) no
W2 W1 W3 CL2 . . . . 108.55(5) no
W2 W1 W3 CL3 . . . . 179.03(5) no
W2 W1 W3 CL4 . . . . 1.36(5) no
W2 W1 W3 O5 . . . . -126.5(2) no
W2 W1 CL1 W3 . . . . 72.07(3) no
W2 W1 CL2 W3 . . . . -71.92(3) no
W2 W1 CL3 W3 . . . . -0.96(5) no
W2 W1 CL4 W3 . . . . 1.33(5) no
W2 W1 O1 C1 . . . . -179.5(6) no
W2 W1 W2 W1 . . . . 0.0000 no
W2 W1 W2 W3 . . . . -54.626(10) no
W2 W1 W2 W3 . . . . 54.794(12) no
W2 W1 W2 CL1 . . . . -123.47(5) no
W2 W1 W2 CL2 . . . . 123.93(5) no
W2 W1 W2 CL3 . . . . 53.22(5) no
W2 W1 W2 CL4 . . . . -53.26(5) no
W2 W1 W2 O3 . . . . 176.9(2) no
W2 W1 W3 CL1 . . . . 178.86(5) no
W2 W1 W3 CL2 . . . . 0.92(4) no
W2 W1 W3 CL3 . . . . -69.55(5) no
W2 W1 W3 CL4 . . . . 108.12(5) no
W2 W1 W3 O5 . . . . -124.1(2) no
W2 W1 W3 CL1 . . . . -0.91(5) no
W2 W1 W3 CL2 . . . . -178.72(5) no
W2 W1 W3 CL3 . . . . -107.80(5) no
W2 W1 W3 CL4 . . . . 69.28(5) no
W2 W1 W3 O5 . . . . 126.5(2) no
W2 W1 CL1 W3 . . . . -1.11(5) no
W2 W1 CL2 W3 . . . . 1.26(5) no
W2 W1 CL3 W3 . . . . 71.49(3) no
W2 W1 CL4 W3 . . . . -71.62(3) no
W2 W1 O1 C1 . . . . -0.2(8) no
W2 W3 W1 W3 . . . . 54.858(10) no
W2 W3 W1 CL1 . . . . 1.69(5) no
W2 W3 W1 CL2 . . . . -69.34(5) no
W2 W3 W1 CL3 . . . . 108.50(5) no
W2 W3 W1 CL4 . . . . 178.66(5) no
W2 W3 W1 O1 . . . . -117.4(2) no
W2 W3 W1 W3 . . . . -54.638(10) no
W2 W3 W1 CL1 . . . . -178.86(5) no
W2 W3 W1 CL2 . . . . -108.07(5) no
W2 W3 W1 CL3 . . . . 69.55(5) no
W2 W3 W1 CL4 . . . . -0.62(4) no
W2 W3 W1 O1 . . . . 133.2(2) no
W2 W3 W2 W3 . . . . 0.0000 no
W2 W3 W2 CL1 . . . . 124.42(5) no
W2 W3 W2 CL2 . . . . 53.41(5) no
W2 W3 W2 CL3 . . . . -53.78(5) no
W2 W3 W2 CL4 . . . . -123.78(5) no
W2 W3 W2 O3 . . . . -175.6(2) no
W2 W3 O5 C5 . . . . -97.4(7) no
W2 W3 W1 W3 . . . . -54.837(12) no
W2 W3 W1 CL1 . . . . 69.39(5) no
W2 W3 W1 CL2 . . . . -1.40(5) no
W2 W3 W1 CL3 . . . . -179.03(5) no
W2 W3 W1 CL4 . . . . -108.85(5) no
W2 W3 W1 O1 . . . . 117.3(2) no
W2 W3 W1 W3 . . . . 54.519(12) no
W2 W3 W1 CL1 . . . . 107.69(5) no
W2 W3 W1 CL2 . . . . 178.72(5) no
W2 W3 W1 CL3 . . . . 0.87(5) no
W2 W3 W1 CL4 . . . . -69.28(5) no
W2 W3 W1 O1 . . . . -133.3(2) no
W2 W3 W2 W3 . . . . 0.0000 no
W2 W3 W2 CL1 . . . . -53.19(5) no
W2 W3 W2 CL2 . . . . -124.53(5) no
W2 W3 W2 CL3 . . . . 123.50(5) no
W2 W3 W2 CL4 . . . . 53.89(4) no
W2 W3 W2 O3 . . . . 175.9(2) no
W2 W3 O5 C5 . . . . -93.7(7) no
W2 CL1 W1 W3 . . . . -1.71(5) no
W2 CL1 W1 W3 . . . . -72.07(3) no
W2 CL1 W1 CL2 . . . . 51.97(4) no
W2 CL1 W1 CL3 . . . . -124.63(5) no
W2 CL1 W1 CL4 . . . . -47.0(9) no
W2 CL1 W1 O1 . . . . 139.7(1) no
W2 CL1 W3 CL2 . . . . 36.8(10) no
W2 CL1 W3 CL3 . . . . 123.71(5) no
W2 CL1 W3 CL4 . . . . -52.36(5) no
W2 CL1 W3 O5 . . . . -141.0(1) no
W2 CL2 W1 W3 . . . . 71.92(3) no
W2 CL2 W1 W3 . . . . 1.43(5) no
W2 CL2 W1 CL1 . . . . -51.95(5) no
W2 CL2 W1 CL3 . . . . 38.1(10) no
W2 CL2 W1 CL4 . . . . 124.44(5) no
W2 CL2 W1 O1 . . . . -140.2(1) no
W2 CL2 W3 CL1 . . . . -34.5(10) no
W2 CL2 W3 CL3 . . . . 52.42(5) no
W2 CL2 W3 CL4 . . . . -123.63(5) no
W2 CL2 W3 O5 . . . . 147.7(1) no
W2 CL3 W1 W3 . . . . -71.49(3) no
W2 CL3 W1 W3 . . . . -0.89(5) no
W2 CL3 W1 CL1 . . . . -123.70(5) no
W2 CL3 W1 CL2 . . . . -33.6(10) no
W2 CL3 W1 CL4 . . . . 52.73(4) no
W2 CL3 W1 O1 . . . . 148.1(2) no
W2 CL3 W3 CL1 . . . . 124.50(5) no
W2 CL3 W3 CL2 . . . . -52.31(5) no
W2 CL3 W3 CL4 . . . . 40.6(8) no
W2 CL3 W3 O5 . . . . -139.3(1) no
W2 CL4 W1 W3 . . . . 0.63(5) no
W2 CL4 W1 W3 . . . . 71.62(3) no
W2 CL4 W1 CL1 . . . . 24.8(9) no
W2 CL4 W1 CL2 . . . . 123.80(4) no
W2 CL4 W1 CL3 . . . . -52.81(4) no
W2 CL4 W1 O1 . . . . -148.5(1) no
W2 CL4 W3 CL1 . . . . 52.38(5) no
W2 CL4 W3 CL2 . . . . -124.43(5) no
W2 CL4 W3 CL3 . . . . -31.5(8) no
W2 CL4 W3 O5 . . . . 148.6(1) no
W2 O3 C3 O4 . . . . -3.6(11) no
W2 O3 C3 C4 . . . . 173.3(5) no
W3 W1 W2 CL1 . . . . 178.26(5) no
W3 W1 W2 CL2 . . . . -69.14(5) no
W3 W1 W2 CL3 . . . . 1.58(5) no
W3 W1 W2 CL4 . . . . 108.05(5) no
W3 W1 W2 O3 . . . . -122.1(2) no
W3 W1 W2 CL1 . . . . -0.90(5) no
W3 W1 W2 CL2 . . . . -108.77(5) no
W3 W1 W2 CL3 . . . . -179.10(5) no
W3 W1 W2 CL4 . . . . 69.67(5) no
W3 W1 W2 O3 . . . . 128.0(2) no
W3 W1 W3 W1 . . . . 0.0000 no
W3 W1 W3 CL1 . . . . -124.23(5) no
W3 W1 W3 CL2 . . . . 53.71(4) no
W3 W1 W3 CL3 . . . . 124.19(5) no
W3 W1 W3 CL4 . . . . -53.48(5) no
W3 W1 W3 O5 . . . . 178.7(2) no
W3 W1 O1 C1 . . . . -95.2(6) no
W3 W1 W2 CL1 . . . . -108.79(5) no
W3 W1 W2 CL2 . . . . -0.92(4) no
W3 W1 W2 CL3 . . . . 69.41(5) no
W3 W1 W2 CL4 . . . . -179.36(5) no
W3 W1 W2 O3 . . . . 122.3(2) no
W3 W1 W2 CL1 . . . . -68.84(5) no
W3 W1 W2 CL2 . . . . 178.56(5) no
W3 W1 W2 CL3 . . . . 107.84(5) no
W3 W1 W2 CL4 . . . . 1.37(5) no
W3 W1 W2 O3 . . . . -128.5(2) no
W3 W1 W3 W1 . . . . 0.0000 no
W3 W1 W3 CL1 . . . . 53.61(5) no
W3 W1 W3 CL2 . . . . -124.20(5) no
W3 W1 W3 CL3 . . . . -53.28(5) no
W3 W1 W3 CL4 . . . . 123.80(5) no
W3 W1 W3 O5 . . . . -178.9(2) no
W3 W1 O1 C1 . . . . -95.9(6) no
W3 W2 W1 CL1 . . . . -178.26(5) no
W3 W2 W1 CL2 . . . . 69.14(5) no
W3 W2 W1 CL3 . . . . -108.47(5) no
W3 W2 W1 CL4 . . . . -1.31(5) no
W3 W2 W1 O1 . . . . 125.0(2) no
W3 W2 W1 CL1 . . . . 1.09(4) no
W3 W2 W1 CL2 . . . . 108.45(5) no
W3 W2 W1 CL3 . . . . -69.41(5) no
W3 W2 W1 CL4 . . . . 179.36(5) no
W3 W2 W1 O1 . . . . -125.5(2) no
W3 W2 W3 W2 . . . . 0.0000 no
W3 W2 W3 CL1 . . . . 124.42(5) no
W3 W2 W3 CL2 . . . . -53.40(5) no
W3 W2 W3 CL3 . . . . 53.88(5) no
W3 W2 W3 CL4 . . . . -123.78(5) no
W3 W2 W3 O5 . . . . -172.0(2) no
W3 W2 O3 C3 . . . . -95.4(6) no
W3 W2 W1 CL1 . . . . 108.60(5) no
W3 W2 W1 CL2 . . . . 1.24(4) no
W3 W2 W1 CL3 . . . . 179.10(5) no
W3 W2 W1 CL4 . . . . -69.67(5) no
W3 W2 W1 O1 . . . . -124.8(2) no
W3 W2 W1 CL1 . . . . 68.84(5) no
W3 W2 W1 CL2 . . . . -178.56(5) no
W3 W2 W1 CL3 . . . . -0.95(5) no
W3 W2 W1 CL4 . . . . -108.11(5) no
W3 W2 W1 O1 . . . . 125.6(2) no
W3 W2 W3 W2 . . . . 0.0000 no
W3 W2 W3 CL1 . . . . -53.41(5) no
W3 W2 W3 CL2 . . . . 124.53(5) no
W3 W2 W3 CL3 . . . . -123.50(5) no
W3 W2 W3 CL4 . . . . 53.58(5) no
W3 W2 W3 O5 . . . . 172.2(2) no
W3 W2 O3 C3 . . . . -90.6(6) no
W3 CL1 W1 CL2 . . . . -124.05(4) no
W3 CL1 W1 CL3 . . . . 52.56(4) no
W3 CL1 W1 CL4 . . . . -25.1(9) no
W3 CL1 W1 O1 . . . . 148.3(1) no
W3 CL1 W2 CL2 . . . . 124.17(5) no
W3 CL1 W2 CL3 . . . . 23.9(8) no
W3 CL1 W2 CL4 . . . . -52.53(5) no
W3 CL1 W2 O3 . . . . -143.63(13) no
W3 CL2 W1 CL1 . . . . -123.88(5) no
W3 CL2 W1 CL3 . . . . -33.8(10) no
W3 CL2 W1 CL4 . . . . 52.52(4) no
W3 CL2 W1 O1 . . . . 147.9(1) no
W3 CL2 W2 CL1 . . . . 123.86(5) no
W3 CL2 W2 CL3 . . . . -52.29(5) no
W3 CL2 W2 CL4 . . . . 24.4(9) no
W3 CL2 W2 O3 . . . . -140.68(13) no
W3 CL3 W1 CL1 . . . . -52.22(4) no
W3 CL3 W1 CL2 . . . . 37.9(10) no
W3 CL3 W1 CL4 . . . . 124.22(5) no
W3 CL3 W1 O1 . . . . -140.4(2) no
W3 CL3 W2 CL1 . . . . -48.0(8) no
W3 CL3 W2 CL2 . . . . 52.26(5) no
W3 CL3 W2 CL4 . . . . -124.48(5) no
W3 CL3 W2 O3 . . . . 144.39(13) no
W3 CL4 W1 CL1 . . . . 46.8(9) no
W3 CL4 W1 CL2 . . . . -52.19(4) no
W3 CL4 W1 CL3 . . . . 124.42(5) no
W3 CL4 W1 O1 . . . . -139.9(1) no
W3 CL4 W2 CL1 . . . . 52.16(5) no
W3 CL4 W2 CL2 . . . . -47.3(9) no
W3 CL4 W2 CL3 . . . . -124.04(5) no
W3 CL4 W2 O3 . . . . 147.58(13) no
W3 O5 C5 O6 . . . . -1.3(13) no
W3 O5 C5 C6 . . . . 179.9(5) no
CL1 W1 W2 CL2 . . . . 112.60(7) no
CL1 W1 W2 CL3 . . . . -176.69(7) no
CL1 W1 W2 CL4 . . . . -70.21(7) no
CL1 W1 W2 O3 . . . . 59.7(2) no
CL1 W1 W2 CL2 . . . . -0.17(6) no
CL1 W1 W2 CL3 . . . . -70.51(6) no
CL1 W1 W2 CL4 . . . . 178.26(6) no
CL1 W1 W2 O3 . . . . -123.4(2) no
CL1 W1 W3 CL2 . . . . 71.03(6) no
CL1 W1 W3 CL3 . . . . 0.11(7) no
CL1 W1 W3 CL4 . . . . -176.97(6) no
CL1 W1 W3 O5 . . . . 125.8(2) no
CL1 W1 W3 CL2 . . . . 177.94(6) no
CL1 W1 W3 CL3 . . . . -111.58(7) no
CL1 W1 W3 CL4 . . . . 70.75(6) no
CL1 W1 W3 O5 . . . . -57.1(2) no
CL1 W1 O1 C1 . . . . 135.0(6) no
CL1 W2 W1 CL2 . . . . -112.60(7) no
CL1 W2 W1 CL3 . . . . 69.79(7) no
CL1 W2 W1 CL4 . . . . 176.95(6) no
CL1 W2 W1 O1 . . . . -56.8(2) no
CL1 W2 W1 CL2 . . . . -0.34(7) no
CL1 W2 W1 CL3 . . . . -178.20(7) no
CL1 W2 W1 CL4 . . . . 70.57(6) no
CL1 W2 W1 O1 . . . . 125.7(2) no
CL1 W2 W3 CL2 . . . . -71.34(6) no
CL1 W2 W3 CL3 . . . . 176.68(7) no
CL1 W2 W3 CL4 . . . . -0.39(7) no
CL1 W2 W3 O5 . . . . -119.1(2) no
CL1 W2 W3 CL2 . . . . -177.82(6) no
CL1 W2 W3 CL3 . . . . -70.54(7) no
CL1 W2 W3 CL4 . . . . 111.80(7) no
CL1 W2 W3 O5 . . . . 63.6(2) no
CL1 W2 O3 C3 . . . . 42.9(6) no
CL1 W3 W1 CL2 . . . . -70.79(6) no
CL1 W3 W1 CL3 . . . . 111.58(7) no
CL1 W3 W1 CL4 . . . . -178.24(6) no
CL1 W3 W1 O1 . . . . 47.9(2) no
CL1 W3 W1 CL2 . . . . 177.81(6) no
CL1 W3 W1 CL3 . . . . -0.03(7) no
CL1 W3 W1 CL4 . . . . -70.19(6) no
CL1 W3 W1 O1 . . . . -134.2(2) no
CL1 W3 W2 CL2 . . . . 71.01(7) no
CL1 W3 W2 CL3 . . . . 178.20(7) no
CL1 W3 W2 CL4 . . . . -111.80(7) no
CL1 W3 W2 O3 . . . . -60.0(2) no
CL1 W3 W2 CL2 . . . . -177.94(6) no
CL1 W3 W2 CL3 . . . . 70.09(6) no
CL1 W3 W2 CL4 . . . . 0.48(6) no
CL1 W3 W2 O3 . . . . 122.5(2) no
CL1 W3 O5 C5 . . . . -43.5(7) no
CL2 W1 W2 CL3 . . . . 70.71(6) no
CL2 W1 W2 CL4 . . . . 177.19(7) no
CL2 W1 W2 O3 . . . . -52.9(2) no
CL2 W1 W2 CL3 . . . . -177.86(6) no
CL2 W1 W2 CL4 . . . . 70.91(6) no
CL2 W1 W2 O3 . . . . 129.2(2) no
CL2 W1 W3 CL3 . . . . -70.92(6) no
CL2 W1 W3 CL4 . . . . 112.00(6) no
CL2 W1 W3 O5 . . . . 54.7(2) no
CL2 W1 W3 CL3 . . . . 177.63(7) no
CL2 W1 W3 CL4 . . . . -0.05(7) no
CL2 W1 W3 O5 . . . . -127.9(2) no
CL2 W1 O1 C1 . . . . -134.5(6) no
CL2 W2 W1 CL3 . . . . -177.61(7) no
CL2 W2 W1 CL4 . . . . -70.45(6) no
CL2 W2 W1 O1 . . . . 55.8(2) no
CL2 W2 W1 CL3 . . . . -70.34(6) no
CL2 W2 W1 CL4 . . . . 178.43(6) no
CL2 W2 W1 O1 . . . . -126.4(2) no
CL2 W2 W3 CL3 . . . . -111.97(6) no
CL2 W2 W3 CL4 . . . . 70.95(6) no
CL2 W2 W3 O5 . . . . -47.7(2) no
CL2 W2 W3 CL3 . . . . 0.47(7) no
CL2 W2 W3 CL4 . . . . -177.19(7) no
CL2 W2 W3 O5 . . . . 134.6(2) no
CL2 W2 O3 C3 . . . . -48.0(6) no
CL2 W3 W1 CL3 . . . . 177.85(6) no
CL2 W3 W1 CL4 . . . . -112.00(6) no
CL2 W3 W1 O1 . . . . -48.0(2) no
CL2 W3 W1 CL3 . . . . 70.48(6) no
CL2 W3 W1 CL4 . . . . 0.30(6) no
CL2 W3 W1 O1 . . . . 134.1(2) no
CL2 W3 W2 CL3 . . . . 111.97(6) no
CL2 W3 W2 CL4 . . . . -178.43(6) no
CL2 W3 W2 O3 . . . . 59.6(2) no
CL2 W3 W2 CL3 . . . . -0.38(7) no
CL2 W3 W2 CL4 . . . . -70.38(6) no
CL2 W3 W2 O3 . . . . -122.2(2) no
CL2 W3 O5 C5 . . . . -136.6(7) no
CL3 W1 W2 CL4 . . . . 111.23(6) no
CL3 W1 W2 O3 . . . . 52.9(2) no
CL3 W1 W2 CL4 . . . . 0.42(7) no
CL3 W1 W2 O3 . . . . -129.5(2) no
CL3 W1 W3 CL4 . . . . 177.67(7) no
CL3 W1 W3 O5 . . . . -54.5(2) no
CL3 W1 W3 CL4 . . . . 70.15(6) no
CL3 W1 W3 O5 . . . . 127.4(2) no
CL3 W1 O1 C1 . . . . -45.6(6) no
CL3 W2 W1 CL4 . . . . 0.26(7) no
CL3 W2 W1 O1 . . . . 126.5(2) no
CL3 W2 W1 CL4 . . . . -111.23(6) no
CL3 W2 W1 O1 . . . . -56.0(2) no
CL3 W2 W3 CL4 . . . . -177.08(6) no
CL3 W2 W3 O5 . . . . 64.3(2) no
CL3 W2 W3 CL4 . . . . -70.00(7) no
CL3 W2 W3 O5 . . . . -118.2(2) no
CL3 W2 O3 C3 . . . . -137.9(6) no
CL3 W3 W1 CL4 . . . . 177.08(6) no
CL3 W3 W1 O1 . . . . -118.9(2) no
CL3 W3 W1 CL4 . . . . -70.18(6) no
CL3 W3 W1 O1 . . . . 63.7(2) no
CL3 W3 W2 CL4 . . . . 69.60(6) no
CL3 W3 W2 O3 . . . . -52.4(2) no
CL3 W3 W2 CL4 . . . . -177.66(7) no
CL3 W3 W2 O3 . . . . 130.5(2) no
CL3 W3 O5 C5 . . . . -46.8(7) no
CL4 W1 W2 O3 . . . . -123.4(2) no
CL4 W1 W2 O3 . . . . 58.3(2) no
CL4 W1 W3 O5 . . . . -57.3(2) no
CL4 W1 W3 O5 . . . . 124.7(2) no
CL4 W1 O1 C1 . . . . -44.6(6) no
CL4 W2 W1 O1 . . . . -55.2(2) no
CL4 W2 W1 O1 . . . . 127.0(2) no
CL4 W2 W3 O5 . . . . 48.2(2) no
CL4 W2 W3 O5 . . . . -133.9(2) no
CL4 W2 O3 C3 . . . . -132.9(6) no
CL4 W3 W1 O1 . . . . 64.0(2) no
CL4 W3 W1 O1 . . . . -118.7(2) no
CL4 W3 W2 O3 . . . . 130.5(2) no
CL4 W3 W2 O3 . . . . -51.8(2) no
CL4 W3 O5 C5 . . . . 133.2(7) no
O1 W1 W2 O3 . . . . 2.9(3) no
O1 W1 W2 O3 . . . . 3.1(3) no
O1 W1 W3 O5 . . . . 6.7(3) no
O1 W1 W3 O5 . . . . -9.1(3) no
O3 W2 W3 O5 . . . . 11.8(3) no
O3 W2 W3 O5 . . . . 3.6(3) no
N1 C7 C8 C9 . . . . 174.5(6) no
N1 C11 C12 C13 . . . . 164.6(6) no
N1 C15 C16 C17 . . . . -166.7(6) no
N1 C19 C20 C21 . . . . -176.1(6) no
C7 N1 C11 C12 . . . . 167.1(7) no
C7 N1 C15 C16 . . . . -62.5(8) no
C7 N1 C19 C20 . . . . -49.4(8) no
C7 C8 C9 C10 . . . . 162.2(7) no
C8 C7 N1 C11 . . . . 56.1(8) no
C8 C7 N1 C15 . . . . 176.1(6) no
C8 C7 N1 C19 . . . . -63.3(8) no
C11 N1 C15 C16 . . . . 56.6(8) no
C11 N1 C19 C20 . . . . -169.4(6) no
C11 C12 C13 C14 . . . . -81.1(9) no
C12 C11 N1 C15 . . . . 48.9(8) no
C12 C11 N1 C19 . . . . -71.2(8) no
C15 N1 C19 C20 . . . . 70.0(8) no
C15 C16 C17 C18 . . . . 75.7(9) no
C16 C15 N1 C19 . . . . 175.6(6) no
C19 C20 C21 C22 . . . . -173.7(7) no
